data_4115892
loop_
_publ_author_name
'Jaheon Kim'
'In-Sun Jung'
'Soo-Young Kim'
'Eunsung Lee'
'Jin-Koo Kang'
'Shigeru Sakamoto'
'Kentaro Yamaguchi'
'Kimoon Kim'

_publ_contact_author
;
Kimoon Kim
National Creative Research Initiative Center
for Smart Supramolecules and Department of Chemistry,
Pohang University of Science and Technology
San 31 Hyojadong, Pohang 790-784,South Korea
;
_publ_contact_author_email kkim@postech.ac.kr
_publ_contact_author_fax '82 562 279 8129'
_publ_contact_author_phone '82 562 279 2113'
_publ_section_title
;
 New Cucurbituril Homologues: Syntheses, Isolation, Characterization, and
 X-ray Crystal Structures of Cucurbit[n]uril (n= 5, 7, and 8)
;
_journal_name_full 'Journal of the American Chemical Society'
_journal_page_first 540
_journal_page_last 541
_journal_paper_doi 10.1021/ja993376p
_journal_volume 122
_journal_year 2000
_chemical_formula_sum 'C30 H38 N20 O14'
_chemical_formula_weight 902.80
_chemical_name_systematic
; 
 ? 
;
_space_group_IT_number 62
_symmetry_cell_setting orthorhombic
_symmetry_space_group_name_Hall '-P 2ac 2n'
_symmetry_space_group_name_H-M 'P n m a'
_atom_sites_solution_hydrogens geom
_atom_sites_solution_primary direct
_atom_sites_solution_secondary difmap
_audit_creation_method SHELXL-97
_cell_angle_alpha 90.00
_cell_angle_beta 90.00
_cell_angle_gamma 90.00
_cell_formula_units_Z 4
_cell_length_a 13.2314(8)
_cell_length_b 18.8133(12)
_cell_length_c 14.0361(9)
_cell_measurement_reflns_used 6105
_cell_measurement_temperature 188(2)
_cell_measurement_theta_max 24.10
_cell_measurement_theta_min 1.81
_cell_volume 3494.0(4)
_computing_cell_refinement 'Bruker SAINT'
_computing_data_collection 'Bruker SMART'
_computing_data_reduction 'Bruker SAINT'
_computing_molecular_graphics 'Bruker XP in SHELXTL'
_computing_publication_material 'Bruker XCIF in SHELXTL'
_computing_structure_refinement 'SHELXL-97 (Sheldrick, 1997)'
_computing_structure_solution 'SHELXS-97 (Sheldrick, 1990)'
_diffrn_ambient_temperature 188(2)
_diffrn_measured_fraction_theta_full 0.995
_diffrn_measured_fraction_theta_max 0.995
_diffrn_measurement_device_type 'Siemens SMART CCD'
_diffrn_measurement_method 'omega and phi scans'
_diffrn_radiation_monochromator graphite
_diffrn_radiation_source 'fine-focus sealed tube'
_diffrn_radiation_type MoK\a
_diffrn_radiation_wavelength 0.71073
_diffrn_reflns_av_R_equivalents 0.0527
_diffrn_reflns_av_sigmaI/netI 0.0335
_diffrn_reflns_limit_h_max 15
_diffrn_reflns_limit_h_min -15
_diffrn_reflns_limit_k_max 21
_diffrn_reflns_limit_k_min -18
_diffrn_reflns_limit_l_max 16
_diffrn_reflns_limit_l_min -12
_diffrn_reflns_number 13435
_diffrn_reflns_theta_full 24.10
_diffrn_reflns_theta_max 24.10
_diffrn_reflns_theta_min 1.81
_exptl_absorpt_coefficient_mu 0.139
_exptl_absorpt_correction_type none
_exptl_crystal_colour colorless
_exptl_crystal_density_diffrn 1.716
_exptl_crystal_description block
_exptl_crystal_F_000 1880
_exptl_crystal_size_max 0.30
_exptl_crystal_size_mid 0.20
_exptl_crystal_size_min 0.15
_refine_diff_density_max 0.879
_refine_diff_density_min -0.634
_refine_diff_density_rms 0.064
_refine_ls_extinction_method none
_refine_ls_goodness_of_fit_ref 1.110
_refine_ls_hydrogen_treatment mixed
_refine_ls_matrix_type full
_refine_ls_number_parameters 307
_refine_ls_number_reflns 2855
_refine_ls_number_restraints 2
_refine_ls_restrained_S_all 1.110
_refine_ls_R_factor_all 0.0729
_refine_ls_R_factor_gt 0.0543
_refine_ls_shift/su_max 0.014
_refine_ls_shift/su_mean 0.001
_refine_ls_structure_factor_coef Fsqd
_refine_ls_weighting_details 'calc w=1/[\s^2^(Fo^2^)+(0.0447P)^2^+7.0174P] where P=(Fo^2^+2Fc^2^)/3'
_refine_ls_weighting_scheme calc
_refine_ls_wR_factor_gt 0.1188
_refine_ls_wR_factor_ref 0.1303
_reflns_number_gt 2286
_reflns_number_total 2855
_reflns_threshold_expression >2sigma(I)
_cod_data_source_file ja993376p_2.cif
_cod_data_source_block CB[5]
_cod_database_code 4115892

loop_
_symmetry_equiv_pos_as_xyz
'x, y, z'
'-x+1/2, -y, z+1/2'
'-x, y+1/2, -z'
'x+1/2, -y+1/2, -z+1/2'
'-x, -y, -z'
'x-1/2, y, -z-1/2'
'x, -y-1/2, z'
'-x-1/2, y-1/2, z-1/2'

loop_
_atom_site_label
_atom_site_type_symbol
_atom_site_fract_x
_atom_site_fract_y
_atom_site_fract_z
_atom_site_U_iso_or_equiv
_atom_site_adp_type
_atom_site_occupancy
_atom_site_symmetry_multiplicity
_atom_site_calc_flag
_atom_site_refinement_flags
O1 O -0.50793(17) 0.65429(12) 0.45488(16) 0.0281(6) Uani 1 1 d .
O2 O -0.35339(17) 0.59624(12) 0.29941(16) 0.0274(5) Uani 1 1 d .
O3 O -0.2633(2) 0.7500 0.2253(3) 0.0348(9) Uani 1 2 d S
O4 O -0.16409(17) 0.66319(13) 0.75227(19) 0.0378(6) Uani 1 1 d .
O5 O -0.00638(16) 0.60971(12) 0.59633(15) 0.0259(5) Uani 1 1 d .
O6 O 0.1154(2) 0.7500 0.4875(2) 0.0231(7) Uani 1 2 d S
N1 N -0.46474(19) 0.68550(13) 0.60909(18) 0.0211(6) Uani 1 1 d .
N2 N -0.41156(19) 0.58155(14) 0.55217(19) 0.0230(6) Uani 1 1 d .
N3 N -0.28540(18) 0.54634(14) 0.43519(19) 0.0217(6) Uani 1 1 d .
N4 N -0.18141(19) 0.57793(13) 0.31751(18) 0.0194(6) Uani 1 1 d .
N5 N -0.11417(18) 0.69087(13) 0.26028(19) 0.0193(6) Uani 1 1 d .
N6 N -0.33543(19) 0.68535(14) 0.73469(19) 0.0230(6) Uani 1 1 d .
N7 N -0.26849(19) 0.59024(14) 0.66413(19) 0.0243(6) Uani 1 1 d .
N8 N -0.14601(19) 0.54361(13) 0.55089(18) 0.0210(6) Uani 1 1 d .
N9 N -0.04684(18) 0.58959(13) 0.43832(18) 0.0186(6) Uani 1 1 d .
N10 N 0.03383(18) 0.69120(13) 0.36455(18) 0.0190(6) Uani 1 1 d .
C1 C -0.4648(2) 0.64300(16) 0.5301(2) 0.0201(7) Uani 1 1 d .
C2 C -0.3816(2) 0.53059(16) 0.4806(2) 0.0215(7) Uani 1 1 d .
H2A H -0.4347 0.5285 0.4310 0.026 Uiso 1 1 calc R
H2B H -0.3773 0.4830 0.5105 0.026 Uiso 1 1 calc R
C3 C -0.2808(2) 0.57675(15) 0.3462(2) 0.0200(7) Uani 1 1 d .
C4 C -0.1491(2) 0.62029(15) 0.2359(2) 0.0200(7) Uani 1 1 d .
H4A H -0.0940 0.5948 0.2027 0.024 Uiso 1 1 calc R
H4B H -0.2064 0.6246 0.1909 0.024 Uiso 1 1 calc R
C5 C -0.1741(3) 0.7500 0.2464(3) 0.0215(10) Uani 1 2 d S
C6 C -0.5249(3) 0.7500 0.6154(3) 0.0223(10) Uani 1 2 d S
H6A H -0.5754 0.7500 0.5633 0.027 Uiso 1 2 calc SR
H6B H -0.5622 0.7500 0.6765 0.027 Uiso 1 2 calc SR
C7 C -0.4223(2) 0.65070(16) 0.6926(2) 0.0202(7) Uani 1 1 d .
H7A H -0.4754 0.6401 0.7412 0.024 Uiso 1 1 calc R
C8 C -0.3764(2) 0.58113(16) 0.6498(2) 0.0203(7) Uani 1 1 d .
H8A H -0.4018 0.5383 0.6845 0.024 Uiso 1 1 calc R
C9 C -0.1890(2) 0.51590(16) 0.4635(2) 0.0190(7) Uani 1 1 d .
H9A H -0.1916 0.4628 0.4641 0.023 Uiso 1 1 calc R
C10 C -0.1147(2) 0.54396(15) 0.3851(2) 0.0180(7) Uani 1 1 d .
H10A H -0.0771 0.5039 0.3547 0.022 Uiso 1 1 calc R
C11 C -0.0082(2) 0.70874(15) 0.2715(2) 0.0178(7) Uani 1 1 d .
H11A H 0.0338 0.6890 0.2185 0.021 Uiso 1 1 calc R
C12 C -0.2473(2) 0.64888(18) 0.7208(2) 0.0251(8) Uani 1 1 d .
C13 C -0.1924(2) 0.53740(16) 0.6439(2) 0.0210(7) Uani 1 1 d .
H13A H -0.2235 0.4897 0.6494 0.025 Uiso 1 1 calc R
H13B H -0.1388 0.5408 0.6930 0.025 Uiso 1 1 calc R
C14 C -0.0610(2) 0.58500(16) 0.5351(2) 0.0189(7) Uani 1 1 d .
C15 C 0.0459(2) 0.61944(16) 0.3987(2) 0.0205(7) Uani 1 1 d .
H15A H 0.0990 0.6188 0.4483 0.025 Uiso 1 1 calc R
H15B H 0.0689 0.5890 0.3454 0.025 Uiso 1 1 calc R
C16 C 0.0651(3) 0.7500 0.4134(3) 0.0197(10) Uani 1 2 d S
C17 C -0.3395(4) 0.7500 0.7913(3) 0.0248(10) Uani 1 2 d S
H17A H -0.2822 0.7500 0.8367 0.030 Uiso 1 2 calc SR
H17B H -0.4028 0.7500 0.8289 0.030 Uiso 1 2 calc SR
O3W O 0.2773(2) 0.64444(14) 0.4921(2) 0.0483(8) Uani 1 1 d D
O1W O -0.1284(9) 0.7500 0.5589(7) 0.185(5) Uani 1 2 d S
O2W O -0.2833(10) 0.7500 0.4565(9) 0.283(8) Uani 1 2 d S
H1W H 0.235(8) 0.678(5) 0.498(10) 0.339 Uiso 1 1 d D
H2W H 0.334(5) 0.664(7) 0.498(11) 0.339 Uiso 1 1 d D

loop_
_atom_site_aniso_label
_atom_site_aniso_U_11
_atom_site_aniso_U_22
_atom_site_aniso_U_33
_atom_site_aniso_U_23
_atom_site_aniso_U_13
_atom_site_aniso_U_12
O1 0.0250(12) 0.0336(14) 0.0257(13) -0.0029(11) -0.0067(10) 0.0073(10)
O2 0.0245(12) 0.0296(13) 0.0282(12) -0.0005(11) -0.0080(11) 0.0058(10)
O3 0.0234(19) 0.0236(18) 0.057(2) 0.000 -0.0182(17) 0.000
O4 0.0228(14) 0.0425(15) 0.0481(15) -0.0146(13) -0.0111(12) 0.0016(11)
O5 0.0227(12) 0.0316(13) 0.0233(12) -0.0004(10) -0.0049(10) -0.0036(10)
O6 0.0228(16) 0.0256(17) 0.0208(17) 0.000 -0.0071(14) 0.000
N1 0.0192(13) 0.0229(14) 0.0213(14) 0.0016(12) 0.0007(12) 0.0021(11)
N2 0.0218(14) 0.0232(14) 0.0242(14) -0.0028(12) -0.0026(12) 0.0024(11)
N3 0.0132(13) 0.0262(15) 0.0256(15) 0.0050(12) -0.0023(11) 0.0023(11)
N4 0.0183(13) 0.0181(13) 0.0217(14) 0.0035(11) -0.0026(11) 0.0003(11)
N5 0.0184(13) 0.0139(12) 0.0257(15) -0.0005(11) -0.0047(11) -0.0006(10)
N6 0.0189(14) 0.0238(14) 0.0263(15) -0.0021(12) 0.0016(12) 0.0014(11)
N7 0.0160(13) 0.0264(15) 0.0304(15) -0.0026(13) -0.0037(12) 0.0017(11)
N8 0.0198(14) 0.0227(14) 0.0205(14) 0.0022(11) 0.0000(11) -0.0057(11)
N9 0.0147(12) 0.0217(14) 0.0194(13) 0.0009(11) -0.0001(11) -0.0034(11)
N10 0.0186(13) 0.0168(13) 0.0215(14) 0.0024(11) -0.0027(11) -0.0010(11)
C1 0.0122(15) 0.0223(17) 0.0259(18) -0.0004(14) 0.0014(14) -0.0004(12)
C2 0.0164(15) 0.0187(16) 0.0294(18) -0.0024(14) -0.0017(14) -0.0009(12)
C3 0.0226(17) 0.0128(15) 0.0246(17) -0.0032(14) -0.0052(15) 0.0005(13)
C4 0.0246(17) 0.0160(15) 0.0194(16) -0.0010(13) -0.0043(14) -0.0013(13)
C5 0.023(3) 0.018(2) 0.024(2) 0.000 -0.002(2) 0.000
C6 0.017(2) 0.021(2) 0.029(3) 0.000 0.000(2) 0.000
C7 0.0170(15) 0.0245(17) 0.0191(16) 0.0032(14) 0.0027(13) -0.0024(13)
C8 0.0192(16) 0.0197(16) 0.0220(16) 0.0046(14) 0.0011(14) -0.0022(13)
C9 0.0204(16) 0.0132(15) 0.0233(17) 0.0031(13) -0.0024(14) 0.0011(12)
C10 0.0188(15) 0.0145(15) 0.0208(16) -0.0007(13) -0.0009(13) 0.0027(12)
C11 0.0186(15) 0.0169(16) 0.0177(16) -0.0009(13) 0.0022(13) 0.0017(13)
C12 0.0228(19) 0.0285(18) 0.0239(17) 0.0032(15) 0.0009(15) -0.0022(14)
C13 0.0212(16) 0.0199(16) 0.0220(17) 0.0074(13) -0.0013(14) 0.0027(13)
C14 0.0166(15) 0.0180(16) 0.0219(16) 0.0031(13) -0.0008(14) 0.0036(13)
C15 0.0165(15) 0.0197(16) 0.0254(17) 0.0034(13) -0.0016(14) 0.0034(13)
C16 0.014(2) 0.022(2) 0.024(3) 0.000 0.008(2) 0.000
C17 0.025(2) 0.030(3) 0.019(2) 0.000 0.001(2) 0.000
O3W 0.0307(14) 0.0334(15) 0.081(2) 0.0057(15) -0.0066(15) -0.0020(12)
O1W 0.259(12) 0.120(7) 0.175(9) 0.000 0.103(9) 0.000
O2W 0.236(14) 0.45(2) 0.160(10) 0.000 0.098(10) 0.000

loop_
_atom_type_symbol
_atom_type_description
_atom_type_scat_dispersion_real
_atom_type_scat_dispersion_imag
_atom_type_scat_source
C C 0.0033 0.0016 'International Tables Vol C Tables 4.2.6.8 and 6.1.1.4'
H H 0.0000 0.0000 'International Tables Vol C Tables 4.2.6.8 and 6.1.1.4'
N N 0.0061 0.0033 'International Tables Vol C Tables 4.2.6.8 and 6.1.1.4'
O O 0.0106 0.0060 'International Tables Vol C Tables 4.2.6.8 and 6.1.1.4'

loop_
_geom_angle_atom_site_label_1
_geom_angle_atom_site_label_2
_geom_angle_atom_site_label_3
_geom_angle
_geom_angle_site_symmetry_1
_geom_angle_site_symmetry_3
C1 N1 C6 122.5(3) . .
C1 N1 C7 113.0(2) . .
C6 N1 C7 122.6(3) . .
C1 N2 C2 122.5(3) . .
C1 N2 C8 112.3(3) . .
C2 N2 C8 124.5(3) . .
C3 N3 C2 121.5(3) . .
C3 N3 C9 111.9(2) . .
C2 N3 C9 124.6(2) . .
C3 N4 C10 112.6(2) . .
C3 N4 C4 121.2(3) . .
C10 N4 C4 125.3(2) . .
C5 N5 C4 121.5(3) . .
C5 N5 C11 112.6(3) . .
C4 N5 C11 123.2(2) . .
C12 N6 C7 113.1(3) . .
C12 N6 C17 122.0(3) . .
C7 N6 C17 124.8(3) . .
C12 N7 C13 121.2(3) . .
C12 N7 C8 111.8(3) . .
C13 N7 C8 125.3(3) . .
C14 N8 C13 122.2(3) . .
C14 N8 C9 112.6(2) . .
C13 N8 C9 124.7(2) . .
C14 N9 C10 112.8(2) . .
C14 N9 C15 121.0(3) . .
C10 N9 C15 123.5(2) . .
C16 N10 C15 123.9(3) . .
C16 N10 C11 112.5(3) . .
C15 N10 C11 123.5(2) . .
O1 C1 N1 126.9(3) . .
O1 C1 N2 125.2(3) . .
N1 C1 N2 107.8(3) . .
N2 C2 N3 114.2(3) . .
O2 C3 N3 125.4(3) . .
O2 C3 N4 126.2(3) . .
N3 C3 N4 108.4(3) . .
N5 C4 N4 114.2(2) . .
O3 C5 N5 126.29(18) . .
O3 C5 N5 126.29(18) . 7_575
N5 C5 N5 107.4(4) . 7_575
N1 C6 N1 113.1(3) 7_575 .
N6 C7 N1 115.7(3) . .
N6 C7 C8 103.1(2) . .
N1 C7 C8 102.6(2) . .
N2 C8 N7 116.5(3) . .
N2 C8 C7 103.6(2) . .
N7 C8 C7 103.3(2) . .
N8 C9 N3 115.7(3) . .
N8 C9 C10 103.2(2) . .
N3 C9 C10 103.1(2) . .
N4 C10 N9 117.1(2) . .
N4 C10 C9 103.2(2) . .
N9 C10 C9 103.1(2) . .
N5 C11 N10 114.4(2) . .
N5 C11 C11 103.40(15) . 7_575
N10 C11 C11 103.09(15) . 7_575
O4 C12 N6 127.5(3) . .
O4 C12 N7 124.5(3) . .
N6 C12 N7 107.9(3) . .
N7 C13 N8 114.7(3) . .
O5 C14 N9 126.5(3) . .
O5 C14 N8 125.8(3) . .
N9 C14 N8 107.7(3) . .
N10 C15 N9 113.2(2) . .
O6 C16 N10 125.88(18) . .
O6 C16 N10 125.88(18) . 7_575
N10 C16 N10 108.2(4) . 7_575
N6 C17 N6 113.6(4) . 7_575

loop_
_geom_bond_atom_site_label_1
_geom_bond_atom_site_label_2
_geom_bond_distance
_geom_bond_site_symmetry_2
O1 C1 1.218(4) .
O2 C3 1.220(4) .
O3 C5 1.216(5) .
O4 C12 1.216(4) .
O5 C14 1.215(4) .
O6 C16 1.236(5) .
N1 C1 1.367(4) .
N1 C6 1.454(3) .
N1 C7 1.455(4) .
N2 C1 1.389(4) .
N2 C2 1.444(4) .
N2 C8 1.447(4) .
N3 C3 1.375(4) .
N3 C2 1.454(4) .
N3 C9 1.454(4) .
N4 C3 1.375(4) .
N4 C10 1.444(4) .
N4 C4 1.459(4) .
N5 C5 1.380(4) .
N5 C4 1.447(4) .
N5 C11 1.450(4) .
N6 C12 1.367(4) .
N6 C7 1.447(4) .
N6 C17 1.454(4) .
N7 C12 1.389(4) .
N7 C13 1.443(4) .
N7 C8 1.452(4) .
N8 C14 1.386(4) .
N8 C13 1.448(4) .
N8 C9 1.449(4) .
N9 C14 1.374(4) .
N9 C10 1.450(4) .
N9 C15 1.459(4) .
N10 C16 1.366(4) .
N10 C15 1.441(4) .
N10 C11 1.458(4) .
C5 N5 1.380(4) 7_575
C6 N1 1.454(3) 7_575
C7 C8 1.563(4) .
C9 C10 1.566(4) .
C11 C11 1.553(6) 7_575
C16 N10 1.366(4) 7_575
C17 N6 1.454(4) 7_575
